data_1507483
loop_
_publ_author_name
'Agatsuma, Tsutomu'
'Akama, Tsutomu'
'Nara, Shinji'
'Matsumiya, Shigeki'
'Nakai, Ryuichiro'
'Ogawa, Harumi'
'Otaki, Shizuo'
'Ikeda, Shun-ichi'
'Saitoh, Yutaka'
'Kanda, Yutaka'

_publ_section_title
;
 UCS1025A and B, New Antitumor Antibiotics from the
 FungusAcremoniumSpecies
;
_journal_issue 25
_journal_name_full 'Organic Letters'
_journal_page_first 4387
_journal_paper_doi 10.1021/ol026923b
_journal_volume 4
_journal_year 2002
_chemical_compound_source 'slow evaporation of DMSO solution of 5; see text'
_chemical_formula_moiety 'C20 H24 Br N O5'
_chemical_formula_sum 'C20 H24 Br N O5'
_chemical_formula_weight 438.31
_chemical_name_systematic
; 
  (2aR,7S,7aS,7bR)-7-bromo-7-{[(4aS,5S,6S,8aR)-1,2,3,4,4a,5,6,8a-Octahydro-
6-methylnaphthalene-5-yl]-oxomethyl}-2,2a,3,4,6,7,7a,7b-octahydro-
7b-hydroxy-furo[2,3,4-gh]pyrrolizine-2,6-dione
;
_space_group_IT_number 19
_symmetry_cell_setting orthorhombic
_symmetry_space_group_name_Hall 'P 2ac 2ab'
_symmetry_space_group_name_H-M 'P 21 21 21'
_atom_sites_solution_hydrogens difmap
_atom_sites_solution_primary direct
_atom_sites_solution_secondary difmap
_audit_creation_method 'SHELXL-93 with manual modification'
_cell_angle_alpha 90.00
_cell_angle_beta 90.00
_cell_angle_gamma 90.00
_cell_formula_units_Z 4
_cell_length_a 6.7230(3)
_cell_length_b 9.4873(2)
_cell_length_c 31.0788(12)
_cell_measurement_reflns_used 25
_cell_measurement_temperature 295(2)
_cell_measurement_theta_max 32.94
_cell_measurement_theta_min 29.96
_cell_volume 1982.30(12)
_computing_cell_refinement 'CAD4/PC V1.1 (Kretschmar, 1992)'
_computing_data_collection 'CAD4/PC V1.1 (Kretschmar, 1992)'
_computing_data_reduction 'CAD4 SDP-PLUS (B. A. Frenz & Associates & Enraf-Nonius, 1988)'
_computing_molecular_graphics 'ORTEP-III (Burnett & Johnson, 1996)'
_computing_publication_material 'SHELXL-93 (Sheldrick, 1993) and PARST95 (Nardelli, 1983, 1995)'
_computing_structure_refinement 'SHELXL-93 (Sheldrick, 1993)'
_computing_structure_solution 'SHELXS-86 (Sheldrick, 1990)'
_diffrn_ambient_temperature 295(2)
_diffrn_measurement_device 'Enraf-Nonius CAD4'
_diffrn_measurement_method \w/2\q
_diffrn_radiation_monochromator graphite
_diffrn_radiation_source 'fine-focus sealed tube'
_diffrn_radiation_type CuK\a
_diffrn_radiation_wavelength 1.54184
_diffrn_reflns_av_R_equivalents 0.0713
_diffrn_reflns_av_sigmaI/netI 0.0908
_diffrn_reflns_limit_h_max 8
_diffrn_reflns_limit_h_min -8
_diffrn_reflns_limit_k_max 11
_diffrn_reflns_limit_k_min -6
_diffrn_reflns_limit_l_max 38
_diffrn_reflns_limit_l_min 0
_diffrn_reflns_number 4911
_diffrn_reflns_theta_max 74.87
_diffrn_reflns_theta_min 2.84
_diffrn_standards_decay_% 9.24
_diffrn_standards_interval_time 60
_diffrn_standards_number 3
_exptl_absorpt_coefficient_mu 3.089
_exptl_absorpt_correction_T_max 0.9989
_exptl_absorpt_correction_T_min 0.5389
_exptl_absorpt_correction_type psi-scan
_exptl_absorpt_process_details '(North et al, 1968)'
_exptl_crystal_colour colourless
_exptl_crystal_density_diffrn 1.469
_exptl_crystal_description needle
_exptl_crystal_F_000 904
_exptl_crystal_size_max 0.20
_exptl_crystal_size_mid 0.10
_exptl_crystal_size_min 0.05
_refine_diff_density_max 0.317
_refine_diff_density_min -0.631
_refine_diff_density_rms 0.064
_refine_ls_abs_structure_details 'Flack H D (1983), Acta Cryst. A39, 876-881'
_refine_ls_abs_structure_Flack 0.01(4)
_refine_ls_extinction_method none
_refine_ls_goodness_of_fit_all 1.042
_refine_ls_goodness_of_fit_obs 1.076
_refine_ls_hydrogen_treatment refall
_refine_ls_matrix_type full
_refine_ls_number_parameters 340
_refine_ls_number_reflns 4088
_refine_ls_number_restraints 0
_refine_ls_restrained_S_all 1.042
_refine_ls_restrained_S_obs 1.076
_refine_ls_R_factor_all 0.0865
_refine_ls_R_factor_obs 0.0561
_refine_ls_shift/esd_max 0.000
_refine_ls_shift/esd_mean 0.000
_refine_ls_structure_factor_coef Fsqd
_refine_ls_weighting_details 'w=1/[\s^2^(Fo^2^)+(0.0441P)^2^+1.7880P] where P=(Fo^2^+2Fc^2^)/3'
_refine_ls_weighting_scheme calc
_refine_ls_wR_factor_all 0.1467
_refine_ls_wR_factor_obs 0.1262
_reflns_number_observed 2927
_reflns_number_total 4088
_reflns_observed_criterion >2sigma(I)
_cod_data_source_file ol026923bsi20021029_094314.cif
_cod_data_source_block 5_DMSO
_cod_depositor_comments
;
The following automatic conversions were performed:

'_refine_ls_weighting_scheme' value 'calc
w=1/[\s^2^(Fo^2^)+(0.0441P)^2^+1.7880P] where P=(Fo^2^+2Fc^2^)/3' was
changed to 'calc'. New tag '_refine_ls_weighting_details' was
created. The value of the new tag was set to
'w=1/[\s^2^(Fo^2^)+(0.0441P)^2^+1.7880P] where P=(Fo^2^+2Fc^2^)/3'.

Automatic conversion script
Id: cif_fix_values 3143 2015-03-26 13:38:13Z robertas 
;
_cod_database_code 1507483

loop_
_symmetry_equiv_pos_as_xyz
'x, y, z'
'-x+1/2, -y, z+1/2'
'-x, y+1/2, -z+1/2'
'x+1/2, -y+1/2, -z'

loop_
_atom_site_aniso_label
_atom_site_aniso_U_11
_atom_site_aniso_U_22
_atom_site_aniso_U_33
_atom_site_aniso_U_23
_atom_site_aniso_U_13
_atom_site_aniso_U_12
O1 0.068(3) 0.036(2) 0.085(4) 0.002(2) -0.006(3) -0.006(2)
C2 0.048(3) 0.050(3) 0.077(5) -0.013(3) 0.001(4) -0.005(3)
C2A 0.039(3) 0.051(3) 0.063(4) -0.016(3) -0.001(3) -0.003(3)
C3 0.068(5) 0.081(5) 0.064(5) -0.006(4) -0.017(4) -0.015(5)
C4 0.055(4) 0.076(5) 0.055(4) 0.011(4) -0.005(3) -0.001(4)
N5 0.034(2) 0.045(2) 0.053(3) 0.000(2) -0.001(2) -0.002(2)
C6 0.034(3) 0.036(3) 0.053(4) -0.007(2) -0.003(2) 0.000(2)
C7 0.038(3) 0.043(3) 0.058(4) 0.001(2) -0.003(3) 0.002(3)
C7A 0.051(4) 0.046(3) 0.064(4) -0.001(3) 0.006(3) -0.008(3)
C7B 0.029(2) 0.046(3) 0.064(4) -0.011(3) 0.006(3) 0.002(3)
O2X 0.081(3) 0.056(3) 0.115(4) -0.033(3) 0.002(3) -0.003(3)
O6X 0.034(2) 0.053(2) 0.060(2) -0.006(2) 0.002(2) 0.001(2)
C7X 0.048(3) 0.047(3) 0.048(3) 0.003(3) -0.005(3) -0.007(3)
O7Y 0.053(2) 0.076(3) 0.066(3) -0.013(3) 0.017(2) -0.010(3)
Br7Z 0.0698(4) 0.0463(3) 0.0836(5) 0.0068(4) -0.0142(4) 0.0123(4)
O7BX 0.036(2) 0.060(3) 0.106(4) -0.036(3) -0.006(2) 0.009(2)
C1' 0.048(4) 0.041(3) 0.047(3) -0.002(2) 0.005(3) 0.001(3)
C2' 0.076(4) 0.039(3) 0.057(4) -0.002(3) -0.001(3) -0.002(3)
C3' 0.114(7) 0.045(3) 0.068(5) -0.001(4) -0.005(6) -0.013(4)
C4' 0.085(5) 0.049(4) 0.084(6) -0.008(4) -0.002(5) -0.014(4)
C4A' 0.055(3) 0.052(4) 0.067(4) -0.014(3) -0.008(3) -0.002(3)
C5' 0.087(6) 0.074(5) 0.088(6) -0.029(4) -0.027(5) 0.011(5)
C6' 0.105(8) 0.108(7) 0.082(7) -0.023(6) -0.042(7) 0.012(7)
C7' 0.112(8) 0.125(9) 0.056(5) 0.001(6) -0.013(5) 0.017(8)
C8' 0.077(6) 0.078(5) 0.054(4) 0.010(4) -0.009(4) -0.011(5)
C8A' 0.048(3) 0.056(3) 0.046(3) -0.005(3) 0.000(3) 0.002(3)
C2'X 0.080(5) 0.056(4) 0.088(6) 0.007(5) -0.011(5) 0.023(4)

loop_
_atom_site_label
_atom_site_type_symbol
_atom_site_fract_x
_atom_site_fract_y
_atom_site_fract_z
_atom_site_U_iso_or_equiv
_atom_site_thermal_displace_type
_atom_site_occupancy
_atom_site_calc_flag
O1 O 0.7249(7) -0.2079(5) 0.0833(2) 0.0630(13) Uani 1 d
C2 C 0.6275(11) -0.2203(7) 0.0449(2) 0.058(2) Uani 1 d
C2A C 0.5294(9) -0.0835(7) 0.0325(2) 0.051(2) Uani 1 d
H2A H 0.3609(106) -0.0883(76) 0.0310(22) 0.074(21) Uiso 1 d
C3 C 0.5922(14) -0.0306(10) -0.0119(3) 0.071(2) Uani 1 d
H3A H 0.6402(113) -0.1322(101) -0.0318(26) 0.095(25) Uiso 1 d
H3B H 0.4880(112) -0.0014(93) -0.0224(27) 0.077(28) Uiso 1 d
C4 C 0.7586(12) 0.0779(10) -0.0039(3) 0.062(2) Uani 1 d
H4A H 0.8872(108) 0.0577(65) -0.0182(20) 0.051(17) Uiso 1 d
H4B H 0.7126(134) 0.1653(110) -0.0097(30) 0.103(32) Uiso 1 d
N5 N 0.7877(7) 0.0734(5) 0.0430(2) 0.0441(11) Uani 1 d
C6 C 0.9603(8) 0.0583(6) 0.0640(2) 0.0410(13) Uani 1 d
C7 C 0.9058(9) 0.0002(6) 0.1088(2) 0.0467(13) Uani 1 d
C7A C 0.7056(10) -0.0685(7) 0.1016(2) 0.054(2) Uani 1 d
H7A H 0.6173(96) -0.0726(66) 0.1296(22) 0.061(18) Uiso 1 d
C7B C 0.6132(9) 0.0189(6) 0.0653(2) 0.0464(13) Uani 1 d
O2X O 0.6292(9) -0.3294(5) 0.0257(2) 0.084(2) Uani 1 d
O6X O 1.1248(6) 0.0850(4) 0.04968(13) 0.0488(9) Uani 1 d
C7X C 0.8992(9) 0.1156(6) 0.1448(2) 0.0478(13) Uani 1 d
O7Y O 0.7601(6) 0.1131(6) 0.16949(15) 0.0653(13) Uani 1 d
Br7Z Br 1.11202(11) -0.13122(7) 0.12777(3) 0.0666(3) Uani 1 d
O7BX O 0.4951(6) 0.1296(6) 0.0790(2) 0.0673(14) Uani 1 d
H7BX H 0.3869(103) 0.1186(84) 0.0711(22) 0.064(21) Uiso 1 d
C1' C 1.0659(9) 0.2212(6) 0.1470(2) 0.0457(14) Uani 1 d
H1' H 1.1839(76) 0.1777(53) 0.1359(17) 0.032(14) Uiso 1 d
C2' C 1.0103(10) 0.3528(7) 0.1199(2) 0.057(2) Uani 1 d
H2' H 1.0143(91) 0.3178(69) 0.0929(22) 0.050(19) Uiso 1 d
C3' C 1.1558(14) 0.4678(7) 0.1283(3) 0.075(2) Uani 1 d
H3' H 1.1654(100) 0.5358(82) 0.1048(23) 0.066(21) Uiso 1 d
C4' C 1.2879(13) 0.4702(8) 0.1600(3) 0.073(2) Uani 1 d
H4' H 1.3805(109) 0.5565(80) 0.1617(22) 0.071(21) Uiso 1 d
C4A' C 1.3097(10) 0.3533(8) 0.1918(2) 0.058(2) Uani 1 d
H4A' H 1.4334(106) 0.2747(87) 0.1849(24) 0.078(23) Uiso 1 d
C5' C 1.3595(16) 0.4072(9) 0.2369(3) 0.083(3) Uani 1 d
H5'1 H 1.4910(114) 0.4601(83) 0.2365(25) 0.069(24) Uiso 1 d
H5'2 H 1.2457(163) 0.4702(123) 0.2500(32) 0.124(36) Uiso 1 d
C6' C 1.3896(21) 0.2873(12) 0.2680(4) 0.099(3) Uani 1 d
H6'1 H 1.5229(137) 0.2431(101) 0.2649(28) 0.089(30) Uiso 1 d
H6'2 H 1.3969(163) 0.3264(119) 0.2962(36) 0.133(39) Uiso 1 d
C7' C 1.2093(20) 0.1934(14) 0.2690(3) 0.098(3) Uani 1 d
H7'1 H 1.2163(187) 0.0952(150) 0.2873(40) 0.170(55) Uiso 1 d
H7'2 H 1.0889(115) 0.2355(85) 0.2777(25) 0.069(24) Uiso 1 d
C8' C 1.1550(14) 0.1400(10) 0.2236(2) 0.070(2) Uani 1 d
H8'1 H 1.0487(126) 0.0796(101) 0.2252(28) 0.091(31) Uiso 1 d
H8'2 H 1.2631(137) 0.0970(96) 0.2099(25) 0.090(30) Uiso 1 d
C8A' C 1.1197(10) 0.2633(6) 0.1934(2) 0.0502(13) Uani 1 d
H8A' H 1.0035(83) 0.3280(60) 0.2050(18) 0.038(15) Uiso 1 d
C2'X C 0.7949(13) 0.4065(8) 0.1262(3) 0.075(2) Uani 1 d
H2'1 H 0.7657(137) 0.4014(112) 0.1596(31) 0.109(32) Uiso 1 d
H2'2 H 0.6812(116) 0.3404(89) 0.1149(24) 0.080(25) Uiso 1 d
H2'3 H 0.7925(135) 0.5088(127) 0.1109(30) 0.119(34) Uiso 1 d

loop_
_atom_type_symbol
_atom_type_description
_atom_type_scat_dispersion_real
_atom_type_scat_dispersion_imag
_atom_type_scat_source
C C 0.0181 0.0091 'International Tables Vol C Tables 4.2.6.8 and 6.1.1.4'
H H 0.0000 0.0000 'International Tables Vol C Tables 4.2.6.8 and 6.1.1.4'
N N 0.0311 0.0180 'International Tables Vol C Tables 4.2.6.8 and 6.1.1.4'
O O 0.0492 0.0322 'International Tables Vol C Tables 4.2.6.8 and 6.1.1.4'
Br Br -0.6763 1.2805 'International Tables Vol C Tables 4.2.6.8 and 6.1.1.4'

loop_
_geom_angle_atom_site_label_1
_geom_angle_atom_site_label_2
_geom_angle_atom_site_label_3
_geom_angle
C2 O1 C7A 112.3(5)
O2X C2 O1 120.4(7)
O2X C2 C2A 128.5(7)
O1 C2 C2A 111.0(5)
C2 C2A C7B 102.6(5)
C2 C2A C3 113.1(6)
C7B C2A C3 107.1(5)
C2A C3 C4 106.0(6)
N5 C4 C3 103.7(6)
C6 N5 C7B 115.2(5)
C6 N5 C4 127.0(5)
C7B N5 C4 112.0(5)
O6X C6 N5 125.8(6)
O6X C6 C7 128.3(5)
N5 C6 C7 105.8(5)
C7A C7 C6 103.5(5)
C7A C7 C7X 112.4(5)
C6 C7 C7X 113.7(5)
C7A C7 Br7Z 113.6(4)
C6 C7 Br7Z 109.4(4)
C7X C7 Br7Z 104.5(4)
O1 C7A C7 111.9(6)
O1 C7A C7B 103.9(5)
C7 C7A C7B 103.6(5)
O7BX C7B N5 109.8(5)
O7BX C7B C2A 118.6(5)
N5 C7B C2A 101.9(5)
O7BX C7B C7A 114.7(5)
N5 C7B C7A 102.5(5)
C2A C7B C7A 107.4(5)
O7Y C7X C1' 124.0(5)
O7Y C7X C7 117.5(6)
C1' C7X C7 118.6(5)
C7X C1' C8A' 113.1(5)
C7X C1' C2' 109.3(5)
C8A' C1' C2' 110.8(5)
C3' C2' C2'X 110.6(6)
C3' C2' C1' 109.6(6)
C2'X C2' C1' 115.0(6)
C4' C3' C2' 125.7(7)
C3' C4' C4A' 123.0(7)
C4' C4A' C5' 112.2(7)
C4' C4A' C8A' 110.6(6)
C5' C4A' C8A' 109.8(7)
C6' C5' C4A' 111.4(7)
C7' C6' C5' 110.6(9)
C6' C7' C8' 111.6(9)
C8A' C8' C7' 110.5(8)
C8' C8A' C4A' 108.5(6)
C8' C8A' C1' 114.6(6)
C4A' C8A' C1' 108.0(5)

loop_
_geom_bond_atom_site_label_1
_geom_bond_atom_site_label_2
_geom_bond_distance
O1 C2 1.365(8)
O1 C7A 1.446(8)
C2 O2X 1.196(7)
C2 C2A 1.506(9)
C2A C7B 1.516(8)
C2A C3 1.527(11)
C3 C4 1.540(11)
C4 N5 1.471(9)
N5 C6 1.340(7)
N5 C7B 1.458(7)
C6 O6X 1.219(7)
C6 C7 1.541(9)
C7 C7A 1.512(9)
C7 C7X 1.566(8)
C7 Br7Z 1.956(6)
C7A C7B 1.532(9)
C7B O7BX 1.383(7)
C7X O7Y 1.211(7)
C7X C1' 1.504(8)
C1' C8A' 1.538(8)
C1' C2' 1.552(9)
C2' C3' 1.489(10)
C2' C2'X 1.547(11)
C3' C4' 1.327(11)
C4' C4A' 1.492(11)
C4A' C5' 1.529(10)
C4A' C8A' 1.537(9)
C5' C6' 1.508(14)
C6' C7' 1.50(2)
C7' C8' 1.541(12)
C8' C8A' 1.520(10)

loop_
_geom_hbond_atom_site_label_D
_geom_hbond_atom_site_label_H
_geom_hbond_atom_site_label_A
_geom_hbond_distance_DH
_geom_hbond_distance_HA
_geom_hbond_distance_DA
_geom_hbond_angle_DHA
_geom_hbond_site_symmetry_A
_geom_hbond_publ_flag
O7BX H7BX O6X 0.78(7) 1.91(7) 2.684(6) 177(7) 1_455 yes

loop_
_geom_torsion_atom_site_label_1
_geom_torsion_atom_site_label_2
_geom_torsion_atom_site_label_3
_geom_torsion_atom_site_label_4
_geom_torsion
C7A O1 C2 O2X -179.9(7)
C7A O1 C2 C2A 0.6(8)
O2X C2 C2A C7B -169.8(8)
O1 C2 C2A C7B 9.6(7)
O2X C2 C2A C3 -54.8(10)
O1 C2 C2A C3 124.6(6)
C2 C2A C3 C4 -97.1(7)
C7B C2A C3 C4 15.2(8)
C2A C3 C4 N5 3.3(9)
C3 C4 N5 C6 129.5(7)
C3 C4 N5 C7B -22.2(8)
C7B N5 C6 O6X 173.1(5)
C4 N5 C6 O6X 22.2(10)
C7B N5 C6 C7 -6.4(6)
C4 N5 C6 C7 -157.3(6)
O6X C6 C7 C7A -156.3(6)
N5 C6 C7 C7A 23.1(6)
O6X C6 C7 C7X 81.4(7)
N5 C6 C7 C7X -99.1(6)
O6X C6 C7 Br7Z -35.0(7)
N5 C6 C7 Br7Z 144.5(4)
C2 O1 C7A C7 -121.7(6)
C2 O1 C7A C7B -10.5(7)
C6 C7 C7A O1 81.2(6)
C7X C7 C7A O1 -155.7(5)
Br7Z C7 C7A O1 -37.3(7)
C6 C7 C7A C7B -30.1(6)
C7X C7 C7A C7B 92.9(6)
Br7Z C7 C7A C7B -148.6(4)
C6 N5 C7B O7BX 109.5(6)
C4 N5 C7B O7BX -95.2(7)
C6 N5 C7B C2A -123.9(5)
C4 N5 C7B C2A 31.4(7)
C6 N5 C7B C7A -12.8(6)
C4 N5 C7B C7A 142.5(6)
C2 C2A C7B O7BX -147.6(6)
C3 C2A C7B O7BX 93.1(7)
C2 C2A C7B N5 91.8(6)
C3 C2A C7B N5 -27.5(7)
C2 C2A C7B C7A -15.5(7)
C3 C2A C7B C7A -134.8(6)
O1 C7A C7B O7BX 150.3(5)
C7 C7A C7B O7BX -92.6(6)
O1 C7A C7B N5 -90.8(5)
C7 C7A C7B N5 26.3(6)
O1 C7A C7B C2A 16.2(7)
C7 C7A C7B C2A 133.3(5)
C7A C7 C7X O7Y 18.2(8)
C6 C7 C7X O7Y 135.4(6)
Br7Z C7 C7X O7Y -105.4(6)
C7A C7 C7X C1' -162.5(5)
C6 C7 C7X C1' -45.4(7)
Br7Z C7 C7X C1' 73.8(6)
O7Y C7X C1' C8A' 34.8(9)
C7 C7X C1' C8A' -144.4(5)
O7Y C7X C1' C2' -89.2(8)
C7 C7X C1' C2' 91.6(6)
C7X C1' C2' C3' 169.6(6)
C8A' C1' C2' C3' 44.3(8)
C7X C1' C2' C2'X 44.4(8)
C8A' C1' C2' C2'X -80.9(7)
C2'X C2' C3' C4' 115.1(10)
C1' C2' C3' C4' -12.7(12)
C2' C3' C4' C4A' 0.9(14)
C3' C4' C4A' C5' -143.8(9)
C3' C4' C4A' C8A' -20.8(11)
C4' C4A' C5' C6' -177.6(9)
C8A' C4A' C5' C6' 59.0(11)
C4A' C5' C6' C7' -56.2(13)
C5' C6' C7' C8' 54.9(13)
C6' C7' C8' C8A' -57.3(12)
C7' C8' C8A' C4A' 58.7(9)
C7' C8' C8A' C1' 179.6(8)
C4' C4A' C8A' C8' 176.0(6)
C5' C4A' C8A' C8' -59.6(8)
C4' C4A' C8A' C1' 51.1(7)
C5' C4A' C8A' C1' 175.6(6)
C7X C1' C8A' C8' 50.6(8)
C2' C1' C8A' C8' 173.8(6)
C7X C1' C8A' C4A' 171.7(5)
C2' C1' C8A' C4A' -65.1(7)

loop_
_cod_related_entry_id
_cod_related_entry_code
_cod_related_entry_database
1 21200393 ChemSpider
